data_4300518
_journal_name_full 'Inorganic Chemistry'
_journal_paper_doi 10.1021/ic051476s
_journal_year 2006
_chemical_formula_sum 'C52 H44 Fe N2 O4 S2'
_chemical_formula_weight 880.86
_space_group_IT_number 14
_symmetry_cell_setting monoclinic
_symmetry_space_group_name_Hall '-P 2ybc'
_symmetry_space_group_name_H-M 'P 1 21/c 1'
_cell_angle_alpha 90.00
_cell_angle_beta 115.123(16)
_cell_angle_gamma 90.00
_cell_formula_units_Z 4
_cell_length_a 18.821(19)
_cell_length_b 12.262(12)
_cell_length_c 21.18(2)
_cell_measurement_temperature 173(2)
_cell_volume 4425(8)
_diffrn_ambient_temperature 173(2)
_exptl_crystal_density_diffrn 1.322
_cod_depositor_comments
;
The following automatic conversions were performed:
'_symmetry_cell_setting' value 'Monoclinic' changed to 'monoclinic'
according to '/home/saulius/struct/CIF-dictionaries/cif_core.dic'
dictionary named 'cif_core.dic' version 2.4.1 from 2010-06-29.

Automatic conversion script
Id: cif_fix_enum 1527 2010-12-29 10:47:43Z saulius 
;
_cod_original_sg_symbol_H-M 'P 21/c'
_cod_database_code 4300518

loop_
_symmetry_equiv_pos_as_xyz
'x, y, z'
'-x, y+1/2, -z+1/2'
'-x, -y, -z'
'x, -y-1/2, z-1/2'

loop_
_atom_site_label
_atom_site_type_symbol
_atom_site_fract_x
_atom_site_fract_y
_atom_site_fract_z
_atom_site_U_iso_or_equiv
_atom_site_adp_type
_atom_site_occupancy
_atom_site_symmetry_multiplicity
_atom_site_calc_flag
_atom_site_refinement_flags
_atom_site_disorder_assembly
_atom_site_disorder_group
Fe1 Fe 0.250089(18) 0.24213(3) 0.126551(16) 0.02141(9) Uani 1 1 d . . .
N1 N 0.34441(12) 0.09368(16) 0.27503(11) 0.0289(4) Uani 1 1 d . . .
H1A H 0.3140 0.1516 0.2621 0.035 Uiso 1 1 calc R . .
N2 N 0.14722(12) 0.43249(16) 0.00902(10) 0.0288(4) Uani 1 1 d . . .
H2A H 0.1800 0.4305 0.0535 0.035 Uiso 1 1 calc R . .
O1 O 0.35395(9) 0.32509(13) 0.17538(8) 0.0268(4) Uani 1 1 d . . .
O2 O 0.25754(9) 0.44424(13) 0.14227(8) 0.0241(3) Uani 1 1 d . . .
O3 O 0.14270(10) 0.25871(13) 0.12633(9) 0.0281(4) Uani 1 1 d . . .
O4 O 0.22511(9) 0.24369(13) 0.23744(9) 0.0302(4) Uani 1 1 d . . .
S1 S 0.29205(4) 0.05556(5) 0.13814(3) 0.03018(15) Uani 1 1 d . . .
S2 S 0.21027(4) 0.23952(5) 0.00292(3) 0.02765(14) Uani 1 1 d . . .
C1 C 0.34538(13) 0.02662(18) 0.22488(13) 0.0265(5) Uani 1 1 d . . .
C2 C 0.39293(16) -0.0667(2) 0.24803(15) 0.0364(6) Uani 1 1 d . . .
H2B H 0.3946 -0.1176 0.2149 0.044 Uiso 1 1 calc R . .
C3 C 0.43679(17) -0.0852(2) 0.31761(16) 0.0399(7) Uani 1 1 d . . .
H3A H 0.4690 -0.1483 0.3323 0.048 Uiso 1 1 calc R . .
C4 C 0.43448(16) -0.0119(2) 0.36705(15) 0.0410(7) Uani 1 1 d . . .
H4A H 0.4649 -0.0238 0.4155 0.049 Uiso 1 1 calc R . .
C5 C 0.38756(16) 0.0767(2) 0.34401(14) 0.0368(6) Uani 1 1 d . . .
H5A H 0.3849 0.1277 0.3767 0.044 Uiso 1 1 calc R . .
C6 C 0.14793(13) 0.34801(19) -0.03133(12) 0.0264(5) Uani 1 1 d . . .
C7 C 0.09527(16) 0.3552(2) -0.10247(13) 0.0356(6) Uani 1 1 d . . .
H7A H 0.0938 0.2985 -0.1336 0.043 Uiso 1 1 calc R . .
C8 C 0.04646(17) 0.4428(2) -0.12691(14) 0.0427(7) Uani 1 1 d . . .
H8A H 0.0109 0.4460 -0.1748 0.051 Uiso 1 1 calc R . .
C9 C 0.04794(17) 0.5275(2) -0.08262(15) 0.0432(7) Uani 1 1 d . . .
H9A H 0.0141 0.5886 -0.0995 0.052 Uiso 1 1 calc R . .
C10 C 0.09974(16) 0.5197(2) -0.01419(14) 0.0381(6) Uani 1 1 d . . .
H10A H 0.1023 0.5763 0.0173 0.046 Uiso 1 1 calc R . .
C11 C 0.32873(13) 0.42278(18) 0.16980(11) 0.0210(4) Uani 1 1 d . . .
C12 C 0.38691(12) 0.51543(18) 0.19518(12) 0.0220(5) Uani 1 1 d . . .
C13 C 0.43775(13) 0.53124(18) 0.26627(12) 0.0235(5) Uani 1 1 d . . .
C14 C 0.48755(14) 0.6220(2) 0.28358(13) 0.0291(5) Uani 1 1 d . . .
H14A H 0.5217 0.6348 0.3311 0.035 Uiso 1 1 calc R . .
C15 C 0.48851(14) 0.6935(2) 0.23344(14) 0.0325(6) Uani 1 1 d . . .
H15A H 0.5235 0.7538 0.2466 0.039 Uiso 1 1 calc R . .
C16 C 0.43855(15) 0.6769(2) 0.16440(14) 0.0316(5) Uani 1 1 d . . .
H16A H 0.4392 0.7262 0.1301 0.038 Uiso 1 1 calc R . .
C17 C 0.38706(14) 0.58858(19) 0.14427(13) 0.0262(5) Uani 1 1 d . . .
C18 C 0.44031(13) 0.45976(18) 0.32445(12) 0.0244(5) Uani 1 1 d . . .
C19 C 0.37412(14) 0.41223(19) 0.32578(13) 0.0273(5) Uani 1 1 d . . .
H19A H 0.3252 0.4187 0.2862 0.033 Uiso 1 1 calc R . .
C20 C 0.37800(15) 0.3555(2) 0.38374(13) 0.0312(5) Uani 1 1 d . . .
H20A H 0.3317 0.3234 0.3829 0.037 Uiso 1 1 calc R . .
C21 C 0.44866(17) 0.3444(2) 0.44345(13) 0.0353(6) Uani 1 1 d . . .
C22 C 0.51497(16) 0.3898(2) 0.44140(13) 0.0358(6) Uani 1 1 d . . .
H22A H 0.5640 0.3821 0.4807 0.043 Uiso 1 1 calc R . .
C23 C 0.51180(14) 0.4458(2) 0.38382(13) 0.0310(5) Uani 1 1 d . . .
H23A H 0.5586 0.4755 0.3842 0.037 Uiso 1 1 calc R . .
C24 C 0.4517(2) 0.2851(3) 0.50698(16) 0.0539(8) Uani 1 1 d . . .
H24A H 0.4633 0.2078 0.5040 0.081 Uiso 1 1 calc R . .
H24B H 0.4009 0.2917 0.5092 0.081 Uiso 1 1 calc R . .
H24C H 0.4928 0.3171 0.5490 0.081 Uiso 1 1 calc R . .
C25 C 0.33846(14) 0.5722(2) 0.06818(13) 0.0293(5) Uani 1 1 d . . .
C26 C 0.34242(14) 0.4755(2) 0.03530(13) 0.0304(5) Uani 1 1 d . . .
H26A H 0.3739 0.4170 0.0622 0.036 Uiso 1 1 calc R . .
C27 C 0.30086(15) 0.4637(2) -0.03630(13) 0.0346(6) Uani 1 1 d . . .
H27A H 0.3046 0.3972 -0.0577 0.042 Uiso 1 1 calc R . .
C28 C 0.25424(16) 0.5464(3) -0.07719(14) 0.0393(6) Uani 1 1 d . . .
C29 C 0.24905(17) 0.6423(3) -0.04451(15) 0.0441(7) Uani 1 1 d . . .
H29A H 0.2163 0.6997 -0.0715 0.053 Uiso 1 1 calc R . .
C30 C 0.29098(16) 0.6558(2) 0.02712(15) 0.0389(6) Uani 1 1 d . . .
H30A H 0.2873 0.7226 0.0483 0.047 Uiso 1 1 calc R . .
C31 C 0.21018(19) 0.5322(3) -0.15548(15) 0.0536(8) Uani 1 1 d . . .
H31A H 0.2391 0.5685 -0.1786 0.080 Uiso 1 1 calc R . .
H31B H 0.1578 0.5647 -0.1714 0.080 Uiso 1 1 calc R . .
H31C H 0.2052 0.4544 -0.1670 0.080 Uiso 1 1 calc R . .
C32 C 0.15695(13) 0.25430(16) 0.19035(13) 0.0228(5) Uani 1 1 d . . .
C33 C 0.08854(13) 0.26147(17) 0.20916(12) 0.0219(4) Uani 1 1 d . . .
C34 C 0.08371(13) 0.34911(18) 0.25004(11) 0.0222(5) Uani 1 1 d . . .
C35 C 0.01952(14) 0.35498(19) 0.26673(13) 0.0268(5) Uani 1 1 d . . .
H35A H 0.0160 0.4133 0.2948 0.032 Uiso 1 1 calc R . .
C36 C -0.03872(14) 0.2770(2) 0.24281(14) 0.0308(5) Uani 1 1 d . . .
H36A H -0.0823 0.2823 0.2542 0.037 Uiso 1 1 calc R . .
C37 C -0.03411(14) 0.1910(2) 0.20240(13) 0.0284(5) Uani 1 1 d . . .
H37A H -0.0747 0.1380 0.1862 0.034 Uiso 1 1 calc R . .
C38 C 0.02935(13) 0.18117(18) 0.18505(12) 0.0233(5) Uani 1 1 d . . .
C39 C 0.14301(13) 0.43883(18) 0.27406(12) 0.0238(5) Uani 1 1 d . . .
C40 C 0.15878(14) 0.50075(19) 0.22662(13) 0.0281(5) Uani 1 1 d . . .
H40A H 0.1330 0.4843 0.1783 0.034 Uiso 1 1 calc R . .
C41 C 0.21181(15) 0.5864(2) 0.24920(15) 0.0349(6) Uani 1 1 d . . .
H41A H 0.2213 0.6286 0.2160 0.042 Uiso 1 1 calc R . .
C42 C 0.25139(15) 0.6115(2) 0.31979(16) 0.0375(6) Uani 1 1 d . . .
C43 C 0.23454(15) 0.5502(2) 0.36659(15) 0.0361(6) Uani 1 1 d . . .
H43A H 0.2604 0.5666 0.4149 0.043 Uiso 1 1 calc R . .
C44 C 0.18105(14) 0.4656(2) 0.34464(13) 0.0303(5) Uani 1 1 d . . .
H44A H 0.1701 0.4254 0.3778 0.036 Uiso 1 1 calc R . .
C45 C 0.31472(19) 0.6980(3) 0.3437(2) 0.0573(9) Uani 1 1 d . . .
H45A H 0.3175 0.7320 0.3866 0.086 Uiso 1 1 calc R . .
H45B H 0.3023 0.7535 0.3073 0.086 Uiso 1 1 calc R . .
H45C H 0.3654 0.6643 0.3528 0.086 Uiso 1 1 calc R . .
C46 C 0.03356(14) 0.08187(19) 0.14577(12) 0.0257(5) Uani 1 1 d . . .
C47 C 0.10235(15) 0.02192(19) 0.16555(13) 0.0289(5) Uani 1 1 d . . .
H47A H 0.1491 0.0477 0.2025 0.035 Uiso 1 1 calc R . .
C48 C 0.10386(17) -0.0746(2) 0.13235(15) 0.0351(6) Uani 1 1 d . . .
H48A H 0.1515 -0.1144 0.1471 0.042 Uiso 1 1 calc R . .
C49 C 0.03660(18) -0.1143(2) 0.07759(14) 0.0375(6) Uani 1 1 d . . .
C50 C -0.03159(17) -0.0541(2) 0.05682(14) 0.0377(6) Uani 1 1 d . . .
H50A H -0.0780 -0.0792 0.0191 0.045 Uiso 1 1 calc R . .
C51 C -0.03341(15) 0.0427(2) 0.09015(13) 0.0301(5) Uani 1 1 d . . .
H51A H -0.0810 0.0828 0.0748 0.036 Uiso 1 1 calc R . .
C52 C 0.0389(2) -0.2205(2) 0.04165(18) 0.0533(8) Uani 1 1 d . . .
H52A H 0.0442 -0.2817 0.0731 0.080 Uiso 1 1 calc R . .
H52B H 0.0837 -0.2197 0.0296 0.080 Uiso 1 1 calc R . .
H52C H -0.0098 -0.2286 -0.0009 0.080 Uiso 1 1 calc R . .

loop_
_atom_site_aniso_label
_atom_site_aniso_U_11
_atom_site_aniso_U_22
_atom_site_aniso_U_33
_atom_site_aniso_U_23
_atom_site_aniso_U_13
_atom_site_aniso_U_12
Fe1 0.01939(17) 0.02093(17) 0.02224(17) -0.00038(12) 0.00723(13) -0.00121(12)
N1 0.0292(11) 0.0272(10) 0.0323(11) 0.0052(9) 0.0150(9) 0.0082(8)
N2 0.0277(11) 0.0301(11) 0.0201(10) -0.0016(8) 0.0017(8) 0.0039(8)
O1 0.0249(8) 0.0226(8) 0.0275(9) -0.0018(7) 0.0061(7) -0.0017(7)
O2 0.0188(8) 0.0300(8) 0.0205(8) -0.0004(7) 0.0056(6) -0.0029(6)
O3 0.0282(9) 0.0296(9) 0.0295(9) -0.0029(7) 0.0152(7) -0.0057(7)
O4 0.0203(8) 0.0261(9) 0.0398(10) -0.0055(7) 0.0085(8) 0.0031(7)
S1 0.0333(3) 0.0225(3) 0.0328(3) -0.0020(2) 0.0122(3) 0.0035(2)
S2 0.0316(3) 0.0262(3) 0.0231(3) -0.0036(2) 0.0096(2) 0.0014(2)
C1 0.0240(12) 0.0215(11) 0.0371(13) 0.0047(10) 0.0159(10) 0.0007(9)
C2 0.0415(15) 0.0260(13) 0.0463(16) 0.0048(11) 0.0230(13) 0.0077(11)
C3 0.0427(16) 0.0304(13) 0.0502(17) 0.0156(12) 0.0233(14) 0.0160(12)
C4 0.0380(15) 0.0422(16) 0.0407(16) 0.0136(13) 0.0148(13) 0.0109(12)
C5 0.0390(15) 0.0389(15) 0.0335(14) 0.0035(12) 0.0163(12) 0.0067(12)
C6 0.0247(12) 0.0277(12) 0.0248(12) -0.0002(10) 0.0084(10) -0.0029(9)
C7 0.0366(14) 0.0397(15) 0.0236(12) -0.0043(11) 0.0059(11) -0.0007(12)
C8 0.0411(16) 0.0477(17) 0.0246(13) 0.0014(12) -0.0004(12) 0.0021(13)
C9 0.0375(15) 0.0415(16) 0.0372(15) 0.0061(13) 0.0028(12) 0.0093(12)
C10 0.0387(15) 0.0335(14) 0.0325(14) -0.0015(11) 0.0059(12) 0.0086(12)
C11 0.0227(11) 0.0256(11) 0.0143(10) -0.0015(8) 0.0076(9) -0.0021(9)
C12 0.0176(10) 0.0210(10) 0.0273(12) -0.0044(9) 0.0095(9) 0.0000(8)
C13 0.0180(10) 0.0225(11) 0.0274(12) -0.0049(9) 0.0070(9) 0.0026(9)
C14 0.0218(11) 0.0285(12) 0.0331(13) -0.0112(10) 0.0079(10) 0.0001(9)
C15 0.0254(12) 0.0243(12) 0.0482(16) -0.0087(11) 0.0161(12) -0.0078(10)
C16 0.0326(13) 0.0253(12) 0.0405(15) 0.0009(11) 0.0189(12) -0.0036(10)
C17 0.0244(11) 0.0253(12) 0.0298(12) -0.0024(10) 0.0123(10) -0.0010(9)
C18 0.0240(11) 0.0237(11) 0.0223(11) -0.0081(9) 0.0066(9) 0.0025(9)
C19 0.0249(12) 0.0259(12) 0.0256(12) -0.0024(10) 0.0055(10) 0.0044(9)
C20 0.0322(13) 0.0270(12) 0.0332(13) -0.0023(10) 0.0126(11) -0.0001(10)
C21 0.0460(16) 0.0301(13) 0.0245(12) -0.0017(10) 0.0098(12) 0.0037(12)
C22 0.0347(14) 0.0357(14) 0.0239(12) -0.0025(11) -0.0001(11) 0.0053(11)
C23 0.0243(12) 0.0319(13) 0.0298(13) -0.0077(10) 0.0047(10) 0.0005(10)
C24 0.065(2) 0.0531(19) 0.0332(16) 0.0071(14) 0.0107(15) -0.0024(16)
C25 0.0314(13) 0.0305(13) 0.0286(13) 0.0042(10) 0.0153(11) -0.0059(10)
C26 0.0285(13) 0.0349(13) 0.0294(13) 0.0028(11) 0.0137(11) -0.0036(10)
C27 0.0348(14) 0.0451(15) 0.0281(13) -0.0014(11) 0.0175(11) -0.0054(12)
C28 0.0344(14) 0.0555(18) 0.0282(13) 0.0069(12) 0.0134(11) -0.0033(13)
C29 0.0438(16) 0.0483(17) 0.0391(16) 0.0207(14) 0.0166(13) 0.0095(13)
C30 0.0434(16) 0.0334(14) 0.0391(15) 0.0071(12) 0.0168(13) 0.0005(12)
C31 0.0493(18) 0.078(2) 0.0270(15) 0.0086(15) 0.0096(14) 0.0023(17)
C32 0.0219(11) 0.0128(10) 0.0339(12) -0.0052(9) 0.0122(10) -0.0021(8)
C33 0.0200(11) 0.0223(11) 0.0216(11) 0.0043(9) 0.0071(9) 0.0038(9)
C34 0.0200(11) 0.0223(11) 0.0225(11) 0.0042(9) 0.0073(9) 0.0035(9)
C35 0.0282(12) 0.0263(12) 0.0288(12) 0.0024(10) 0.0149(10) 0.0055(10)
C36 0.0240(12) 0.0347(13) 0.0389(14) 0.0071(11) 0.0185(11) 0.0055(10)
C37 0.0233(12) 0.0286(12) 0.0330(13) 0.0037(10) 0.0116(10) -0.0031(10)
C38 0.0203(11) 0.0238(11) 0.0238(11) 0.0039(9) 0.0074(9) -0.0003(9)
C39 0.0198(11) 0.0210(11) 0.0288(12) -0.0025(9) 0.0084(9) 0.0051(9)
C40 0.0282(12) 0.0218(11) 0.0331(13) -0.0022(10) 0.0118(10) 0.0036(9)
C41 0.0336(14) 0.0254(12) 0.0504(17) -0.0005(11) 0.0225(13) 0.0008(10)
C42 0.0290(13) 0.0274(13) 0.0567(18) -0.0144(12) 0.0189(13) -0.0015(10)
C43 0.0284(13) 0.0358(14) 0.0390(15) -0.0141(12) 0.0095(12) 0.0027(11)
C44 0.0280(13) 0.0297(13) 0.0321(13) -0.0021(10) 0.0118(11) 0.0062(10)
C45 0.0445(18) 0.0473(18) 0.084(3) -0.0278(18) 0.0310(18) -0.0171(15)
C46 0.0271(12) 0.0239(11) 0.0272(12) 0.0015(9) 0.0126(10) -0.0048(9)
C47 0.0313(13) 0.0247(12) 0.0315(13) 0.0010(10) 0.0141(11) -0.0049(10)
C48 0.0427(15) 0.0244(12) 0.0456(16) 0.0013(11) 0.0259(13) 0.0001(11)
C49 0.0578(18) 0.0287(13) 0.0371(15) -0.0064(11) 0.0308(14) -0.0158(12)
C50 0.0442(16) 0.0387(15) 0.0321(14) -0.0065(12) 0.0179(12) -0.0198(12)
C51 0.0299(13) 0.0328(13) 0.0282(12) -0.0001(10) 0.0129(11) -0.0088(10)
C52 0.078(2) 0.0368(16) 0.059(2) -0.0138(15) 0.0424(19) -0.0156(16)

loop_
_geom_bond_atom_site_label_1
_geom_bond_atom_site_label_2
_geom_bond_distance
_geom_bond_site_symmetry_2
_geom_bond_publ_flag
Fe1 O3 2.029(3) . ?
Fe1 O1 2.052(2) . ?
Fe1 S2 2.398(3) . ?
Fe1 S1 2.398(2) . ?
N1 C1 1.349(3) . ?
N1 C5 1.353(3) . ?
N2 C10 1.346(3) . ?
N2 C6 1.347(3) . ?
O1 C11 1.275(3) . ?
O2 C11 1.241(3) . ?
O3 C32 1.267(3) . ?
O4 C32 1.253(3) . ?
S1 C1 1.715(3) . ?
S2 C6 1.717(3) . ?
C1 C2 1.406(3) . ?
C2 C3 1.368(4) . ?
C3 C4 1.395(4) . ?
C4 C5 1.354(4) . ?
C6 C7 1.411(4) . ?
C7 C8 1.364(4) . ?
C8 C9 1.392(4) . ?
C9 C10 1.364(4) . ?
C11 C12 1.510(3) . ?
C12 C17 1.403(3) . ?
C12 C13 1.413(3) . ?
C13 C14 1.400(3) . ?
C13 C18 1.496(4) . ?
C14 C15 1.383(4) . ?
C15 C16 1.377(4) . ?
C16 C17 1.394(3) . ?
C17 C25 1.491(4) . ?
C18 C19 1.387(4) . ?
C18 C23 1.408(3) . ?
C19 C20 1.385(4) . ?
C20 C21 1.399(4) . ?
C21 C22 1.384(4) . ?
C21 C24 1.509(4) . ?
C22 C23 1.379(4) . ?
C25 C26 1.394(4) . ?
C25 C30 1.395(4) . ?
C26 C27 1.387(4) . ?
C27 C28 1.379(4) . ?
C28 C29 1.389(4) . ?
C28 C31 1.516(4) . ?
C29 C30 1.391(4) . ?
C32 C33 1.503(3) . ?
C33 C34 1.407(3) . ?
C33 C38 1.410(3) . ?
C34 C35 1.397(3) . ?
C34 C39 1.494(3) . ?
C35 C36 1.379(4) . ?
C36 C37 1.383(4) . ?
C37 C38 1.396(3) . ?
C38 C46 1.496(3) . ?
C39 C40 1.388(4) . ?
C39 C44 1.395(4) . ?
C40 C41 1.386(4) . ?
C41 C42 1.393(4) . ?
C42 C43 1.384(4) . ?
C42 C45 1.513(4) . ?
C43 C44 1.381(4) . ?
C46 C47 1.390(4) . ?
C46 C51 1.395(3) . ?
C47 C48 1.383(4) . ?
C48 C49 1.392(4) . ?
C49 C50 1.381(4) . ?
C49 C52 1.518(4) . ?
C50 C51 1.388(4) . ?
